data_4123307
loop_
_publ_author_name
'Wang, Yi'
'Tan, Xiao'
'Zhang, Yu-Mo'
'Zhu, Shaoyin'
'Zhang, Ivan'
'Yu, Binhong'
'Wang, Kai'
'Yang, Bing'
'Li, Minjie'
'Zou, Bo'
'Zhang, Sean Xiao-An'

_publ_section_title
;
 Dynamic Behavior of Molecular Switches in Crystal under Pressure and Its
 Reflection on Tactile Sensing.
;
_journal_issue 2
_journal_name_full 'Journal of the American Chemical Society'
_journal_page_first 931
_journal_page_last 939
_journal_paper_doi 10.1021/ja511499p
_journal_volume 137
_journal_year 2015
_chemical_formula_moiety 'C27 H27 N3 O3'
_chemical_formula_sum 'C27 H27 N3 O3'
_chemical_formula_weight 441.52
_chemical_name_systematic
; 
 ? 
;
_space_group_IT_number 15
_symmetry_cell_setting monoclinic
_symmetry_space_group_name_Hall '-C 2yc'
_symmetry_space_group_name_H-M 'C 1 2/c 1'
_atom_sites_solution_hydrogens geom
_atom_sites_solution_primary direct
_atom_sites_solution_secondary difmap
_audit_creation_method SHELXL-97
_cell_angle_alpha 90.00
_cell_angle_beta 100.132(19)
_cell_angle_gamma 90.00
_cell_formula_units_Z 8
_cell_length_a 24.174(11)
_cell_length_b 10.013(5)
_cell_length_c 19.969(9)
_cell_measurement_reflns_used 13318
_cell_measurement_temperature 296(2)
_cell_measurement_theta_max 27.48
_cell_measurement_theta_min 3.11
_cell_volume 4758(4)
_computing_structure_refinement 'SHELXL-97 (Sheldrick, 1997)'
_computing_structure_solution 'SHELXS-97 (Sheldrick, 1990)'
_diffrn_ambient_temperature 296(2)
_diffrn_measured_fraction_theta_full 0.998
_diffrn_measured_fraction_theta_max 0.998
_diffrn_radiation_monochromator graphite
_diffrn_radiation_source 'fine-focus sealed tube'
_diffrn_radiation_type MoK\a
_diffrn_radiation_wavelength 0.71073
_diffrn_reflns_av_R_equivalents 0.0277
_diffrn_reflns_av_sigmaI/netI 0.0225
_diffrn_reflns_limit_h_max 28
_diffrn_reflns_limit_h_min -28
_diffrn_reflns_limit_k_max 11
_diffrn_reflns_limit_k_min -11
_diffrn_reflns_limit_l_max 23
_diffrn_reflns_limit_l_min -23
_diffrn_reflns_number 18154
_diffrn_reflns_theta_full 25.00
_diffrn_reflns_theta_max 25.00
_diffrn_reflns_theta_min 3.13
_exptl_absorpt_coefficient_mu 0.081
_exptl_absorpt_correction_T_max 0.9792
_exptl_absorpt_correction_T_min 0.9703
_exptl_absorpt_correction_type multi-scan
_exptl_crystal_colour yellow
_exptl_crystal_density_diffrn 1.233
_exptl_crystal_density_method 'not measured'
_exptl_crystal_description block
_exptl_crystal_F_000 1872
_exptl_crystal_size_max 0.37
_exptl_crystal_size_mid 0.29
_exptl_crystal_size_min 0.26
_refine_diff_density_max 0.380
_refine_diff_density_min -0.383
_refine_diff_density_rms 0.039
_refine_ls_extinction_method none
_refine_ls_goodness_of_fit_ref 1.005
_refine_ls_hydrogen_treatment constr
_refine_ls_matrix_type full
_refine_ls_number_parameters 306
_refine_ls_number_reflns 4183
_refine_ls_number_restraints 60
_refine_ls_restrained_S_all 1.166
_refine_ls_R_factor_all 0.0805
_refine_ls_R_factor_gt 0.0592
_refine_ls_shift/su_max 0.022
_refine_ls_shift/su_mean 0.001
_refine_ls_structure_factor_coef Fsqd
_refine_ls_weighting_details 'calc w=1/[\s^2^(Fo^2^)+(0.1029P)^2^+3.1817P] where P=(Fo^2^+2Fc^2^)/3'
_refine_ls_weighting_scheme calc
_refine_ls_wR_factor_gt 0.1714
_refine_ls_wR_factor_ref 0.1875
_reflns_number_gt 2930
_reflns_number_total 4183
_reflns_threshold_expression >2sigma(I)
_cod_data_source_file ja511499p_si_002.cif
_cod_data_source_block zsy-1
_cod_depositor_comments 'Adding full bibliography for 4123306--4123308.cif.'
_cod_original_sg_symbol_H-M 'C 2/c'
_cod_database_code 4123307

loop_
_symmetry_equiv_pos_as_xyz
'x, y, z'
'-x, y, -z+1/2'
'x+1/2, y+1/2, z'
'-x+1/2, y+1/2, -z+1/2'
'-x, -y, -z'
'x, -y, z-1/2'
'-x+1/2, -y+1/2, -z'
'x+1/2, -y+1/2, z-1/2'

loop_
_atom_site_label
_atom_site_type_symbol
_atom_site_fract_x
_atom_site_fract_y
_atom_site_fract_z
_atom_site_U_iso_or_equiv
_atom_site_adp_type
_atom_site_occupancy
_atom_site_symmetry_multiplicity
_atom_site_calc_flag
_atom_site_refinement_flags
C1 C 0.06982(9) 0.6967(2) 0.22815(10) 0.0852(8) Uani 1 1 d GU
C2 C 0.05731(9) 0.72035(15) 0.15853(11) 0.0783(9) Uani 1 1 d GU
H2 H 0.0488 0.8064 0.1424 0.094 Uiso 1 1 calc R
C3 C 0.05748(8) 0.61540(18) 0.11301(7) 0.0603(7) Uani 1 1 d G
H3 H 0.0491 0.6312 0.0664 0.072 Uiso 1 1 calc R
C4 C 0.07015(7) 0.48677(15) 0.13710(7) 0.0507(6) Uani 1 1 d G
C5 C 0.08266(8) 0.46311(17) 0.20672(8) 0.0615(8) Uani 1 1 d G
C6 C 0.08249(9) 0.5681(2) 0.25224(6) 0.0794(9) Uani 1 1 d GU
H6 H 0.0909 0.5522 0.2988 0.095 Uiso 1 1 calc R
C7 C 0.09442(14) 0.3197(4) 0.23066(15) 0.0771(10) Uani 1 1 d .
H7A H 0.1255 0.3186 0.2687 0.093 Uiso 1 1 calc R
H7B H 0.0616 0.2837 0.2461 0.093 Uiso 1 1 calc R
C8 C 0.16356(12) 0.2256(3) 0.16368(17) 0.0672(8) Uani 1 1 d .
C9 C 0.21348(14) 0.2397(4) 0.2088(2) 0.0905(11) Uani 1 1 d .
H9 H 0.2140 0.2623 0.2541 0.109 Uiso 1 1 calc R
C10 C 0.26290(15) 0.2185(5) 0.1837(3) 0.1034(14) Uani 1 1 d .
H10 H 0.2971 0.2260 0.2131 0.124 Uiso 1 1 calc R
C11 C 0.26276(15) 0.1872(4) 0.1172(3) 0.0997(14) Uani 1 1 d .
H11 H 0.2967 0.1763 0.1019 0.120 Uiso 1 1 calc R
C12 C 0.21254(14) 0.1715(3) 0.0723(2) 0.0836(11) Uani 1 1 d .
H12 H 0.2124 0.1480 0.0272 0.100 Uiso 1 1 calc R
C13 C 0.16266(12) 0.1913(3) 0.09586(18) 0.0669(8) Uani 1 1 d .
C14 C 0.10229(12) 0.1749(3) 0.06118(17) 0.0656(8) Uani 1 1 d .
C15 C 0.08978(17) 0.2266(4) -0.01112(17) 0.0903(11) Uani 1 1 d .
H15A H 0.1014 0.3182 -0.0119 0.135 Uiso 1 1 calc R
H15B H 0.0502 0.2205 -0.0280 0.135 Uiso 1 1 calc R
H15C H 0.1098 0.1741 -0.0392 0.135 Uiso 1 1 calc R
C16 C 0.08684(15) 0.0261(3) 0.0627(2) 0.0913(11) Uani 1 1 d .
H16A H 0.0478 0.0147 0.0439 0.137 Uiso 1 1 calc R
H16B H 0.0939 -0.0052 0.1089 0.137 Uiso 1 1 calc R
H16C H 0.1092 -0.0240 0.0364 0.137 Uiso 1 1 calc R
C17 C 0.07181(11) 0.2537(3) 0.11141(14) 0.0569(7) Uani 1 1 d .
C18 C 0.01268(11) 0.2159(3) 0.11451(15) 0.0612(7) Uani 1 1 d .
H18 H 0.0070 0.1354 0.1355 0.073 Uiso 1 1 calc R
C19 C -0.03244(11) 0.2876(3) 0.08977(13) 0.0515(6) Uani 1 1 d .
H19 H -0.0259 0.3675 0.0687 0.062 Uiso 1 1 calc R
C20 C -0.09118(10) 0.2560(3) 0.09161(12) 0.0486(6) Uani 1 1 d .
C21 C -0.13212(11) 0.3541(3) 0.07595(15) 0.0579(7) Uani 1 1 d .
H21 H -0.1217 0.4374 0.0617 0.069 Uiso 1 1 calc R
C22 C -0.18739(12) 0.3322(3) 0.08073(16) 0.0634(8) Uani 1 1 d .
H22 H -0.2133 0.4011 0.0705 0.076 Uiso 1 1 calc R
C23 C -0.20521(11) 0.2084(3) 0.10070(15) 0.0565(7) Uani 1 1 d .
C24 C -0.16429(11) 0.1084(3) 0.11537(15) 0.0583(7) Uani 1 1 d .
H24 H -0.1747 0.0241 0.1282 0.070 Uiso 1 1 calc R
C25 C -0.10932(11) 0.1326(3) 0.11110(14) 0.0548(7) Uani 1 1 d .
H25 H -0.0832 0.0642 0.1216 0.066 Uiso 1 1 calc R
C26 C -0.30068(14) 0.2930(4) 0.0959(2) 0.0890(11) Uani 1 1 d .
H26A H -0.2890 0.3638 0.1277 0.134 Uiso 1 1 d R
H26B H -0.3367 0.2601 0.1024 0.134 Uiso 1 1 d R
H26C H -0.3034 0.3262 0.0503 0.134 Uiso 1 1 d R
C27 C -0.27988(16) 0.0563(4) 0.1206(3) 0.1124(16) Uani 1 1 d .
H27A H -0.2695 -0.0063 0.0886 0.169 Uiso 1 1 d R
H27B H -0.3200 0.0580 0.1164 0.169 Uiso 1 1 d R
H27C H -0.2633 0.0299 0.1659 0.169 Uiso 1 1 d R
N1 N 0.07329(18) 0.8098(5) 0.2746(2) 0.1105(10) Uani 1 1 d U
N2 N 0.10819(10) 0.2365(3) 0.17623(12) 0.0654(7) Uani 1 1 d .
N3 N -0.26022(10) 0.1862(3) 0.10692(17) 0.0799(8) Uani 1 1 d .
O1 O 0.0539(3) 0.9168(7) 0.2514(3) 0.1352(16) Uani 0.70 1 d PU
O2 O 0.0897(3) 0.7708(7) 0.3358(4) 0.130(2) Uani 0.70 1 d PU
O3 O 0.07265(7) 0.39364(18) 0.08962(8) 0.0517(5) Uani 1 1 d .
O1' O 0.0858(5) 0.9254(12) 0.2467(6) 0.107(3) Uani 0.30 1 d PU
O2' O 0.0694(6) 0.8165(12) 0.3280(7) 0.095(3) Uani 0.30 1 d PU

loop_
_atom_site_aniso_label
_atom_site_aniso_U_11
_atom_site_aniso_U_22
_atom_site_aniso_U_33
_atom_site_aniso_U_23
_atom_site_aniso_U_13
_atom_site_aniso_U_12
C1 0.0707(16) 0.1038(18) 0.0816(16) -0.0315(15) 0.0150(14) -0.0153(14)
C2 0.0682(18) 0.081(2) 0.0877(19) -0.0189(17) 0.0185(16) -0.0129(15)
C3 0.0561(16) 0.0640(18) 0.0612(16) -0.0012(14) 0.0117(13) -0.0049(13)
C4 0.0382(13) 0.0668(17) 0.0481(14) 0.0017(13) 0.0100(11) -0.0059(12)
C5 0.0428(14) 0.092(2) 0.0494(15) 0.0045(15) 0.0067(11) -0.0038(14)
C6 0.0586(17) 0.120(2) 0.0602(17) -0.0194(17) 0.0119(13) -0.0149(17)
C7 0.0617(19) 0.115(3) 0.0537(16) 0.0249(18) 0.0081(14) 0.0016(18)
C8 0.0450(15) 0.0702(19) 0.085(2) 0.0261(17) 0.0060(14) 0.0049(13)
C9 0.056(2) 0.110(3) 0.099(3) 0.032(2) -0.0041(18) 0.0035(18)
C10 0.047(2) 0.109(3) 0.148(4) 0.028(3) 0.000(2) 0.0066(18)
C11 0.051(2) 0.088(3) 0.164(4) 0.019(3) 0.029(3) 0.0079(17)
C12 0.067(2) 0.066(2) 0.124(3) 0.0046(19) 0.035(2) 0.0101(16)
C13 0.0524(17) 0.0572(17) 0.092(2) 0.0140(16) 0.0158(16) 0.0073(13)
C14 0.0551(17) 0.0616(18) 0.080(2) 0.0030(15) 0.0108(15) 0.0106(13)
C15 0.100(3) 0.102(3) 0.069(2) -0.0066(19) 0.0175(19) 0.031(2)
C16 0.065(2) 0.066(2) 0.139(3) -0.009(2) 0.006(2) 0.0062(16)
C17 0.0463(15) 0.0598(16) 0.0629(16) 0.0154(14) 0.0049(12) 0.0048(12)
C18 0.0488(16) 0.0595(17) 0.0746(18) 0.0150(14) 0.0090(13) 0.0003(13)
C19 0.0481(14) 0.0551(15) 0.0503(14) 0.0034(12) 0.0060(11) -0.0002(12)
C20 0.0453(14) 0.0505(14) 0.0489(13) -0.0004(11) 0.0052(11) 0.0030(11)
C21 0.0507(15) 0.0492(15) 0.0717(17) 0.0132(13) 0.0052(13) 0.0012(12)
C22 0.0485(16) 0.0529(16) 0.086(2) 0.0114(15) 0.0050(14) 0.0097(13)
C23 0.0446(14) 0.0553(16) 0.0687(17) 0.0023(13) 0.0075(12) 0.0016(12)
C24 0.0549(16) 0.0452(14) 0.0747(18) 0.0059(13) 0.0112(13) 0.0000(12)
C25 0.0487(15) 0.0474(15) 0.0674(17) 0.0037(13) 0.0077(12) 0.0079(11)
C26 0.0500(18) 0.089(3) 0.129(3) 0.007(2) 0.0189(19) 0.0126(16)
C27 0.062(2) 0.078(3) 0.203(5) 0.017(3) 0.039(3) -0.0116(18)
N1 0.1128(19) 0.120(2) 0.0967(18) -0.0331(17) 0.0121(17) -0.0099(17)
N2 0.0497(13) 0.0812(17) 0.0641(14) 0.0247(13) 0.0069(11) 0.0083(12)
N3 0.0450(14) 0.0639(16) 0.132(2) 0.0138(16) 0.0179(15) 0.0021(11)
O1 0.137(3) 0.131(3) 0.133(3) -0.040(2) 0.013(2) 0.001(2)
O2 0.132(4) 0.147(4) 0.109(3) -0.039(3) 0.014(3) 0.023(3)
O3 0.0530(10) 0.0545(10) 0.0481(9) 0.0061(8) 0.0103(8) 0.0027(8)
O1' 0.105(5) 0.098(5) 0.122(5) -0.022(4) 0.034(5) -0.023(4)
O2' 0.121(6) 0.092(5) 0.070(5) -0.027(4) 0.010(4) 0.002(4)

loop_
_atom_type_symbol
_atom_type_description
_atom_type_scat_dispersion_real
_atom_type_scat_dispersion_imag
_atom_type_scat_source
C C 0.0033 0.0016 'International Tables Vol C Tables 4.2.6.8 and 6.1.1.4'
H H 0.0000 0.0000 'International Tables Vol C Tables 4.2.6.8 and 6.1.1.4'
N N 0.0061 0.0033 'International Tables Vol C Tables 4.2.6.8 and 6.1.1.4'
O O 0.0106 0.0060 'International Tables Vol C Tables 4.2.6.8 and 6.1.1.4'

loop_
_geom_angle_atom_site_label_1
_geom_angle_atom_site_label_2
_geom_angle_atom_site_label_3
_geom_angle
C2 C1 C6 120.0
C2 C1 N1 118.8(2)
C6 C1 N1 121.0(2)
C1 C2 C3 120.0
C1 C2 H2 120.0
C3 C2 H2 120.0
C2 C3 C4 120.0
C2 C3 H3 120.0
C4 C3 H3 120.0
O3 C4 C5 124.09(14)
O3 C4 C3 115.78(14)
C5 C4 C3 120.0
C4 C5 C6 120.0
C4 C5 C7 118.04(17)
C6 C5 C7 121.93(17)
C5 C6 C1 120.0
C5 C6 H6 120.0
C1 C6 H6 120.0
N2 C7 C5 111.1(2)
N2 C7 H7A 109.4
C5 C7 H7A 109.4
N2 C7 H7B 109.4
C5 C7 H7B 109.4
H7A C7 H7B 108.0
C9 C8 C13 121.5(3)
C9 C8 N2 128.6(3)
C13 C8 N2 109.8(3)
C8 C9 C10 117.1(4)
C8 C9 H9 121.4
C10 C9 H9 121.4
C11 C10 C9 122.1(4)
C11 C10 H10 118.9
C9 C10 H10 118.9
C10 C11 C12 120.6(4)
C10 C11 H11 119.7
C12 C11 H11 119.7
C13 C12 C11 118.7(4)
C13 C12 H12 120.7
C11 C12 H12 120.7
C12 C13 C8 120.0(3)
C12 C13 C14 131.1(3)
C8 C13 C14 108.7(3)
C13 C14 C15 114.5(3)
C13 C14 C16 108.4(2)
C15 C14 C16 110.1(3)
C13 C14 C17 100.2(3)
C15 C14 C17 113.7(2)
C16 C14 C17 109.5(3)
C14 C15 H15A 109.5
C14 C15 H15B 109.5
H15A C15 H15B 109.5
C14 C15 H15C 109.5
H15A C15 H15C 109.5
H15B C15 H15C 109.5
C14 C16 H16A 109.5
C14 C16 H16B 109.5
H16A C16 H16B 109.5
C14 C16 H16C 109.5
H16A C16 H16C 109.5
H16B C16 H16C 109.5
N2 C17 O3 110.0(2)
N2 C17 C18 111.8(2)
O3 C17 C18 108.5(2)
N2 C17 C14 103.6(2)
O3 C17 C14 105.0(2)
C18 C17 C14 117.6(2)
C19 C18 C17 125.4(3)
C19 C18 H18 117.3
C17 C18 H18 117.3
C18 C19 C20 127.8(3)
C18 C19 H19 116.1
C20 C19 H19 116.1
C21 C20 C25 116.3(2)
C21 C20 C19 119.9(2)
C25 C20 C19 123.7(2)
C22 C21 C20 122.3(3)
C22 C21 H21 118.8
C20 C21 H21 118.8
C21 C22 C23 121.0(3)
C21 C22 H22 119.5
C23 C22 H22 119.5
N3 C23 C22 121.5(2)
N3 C23 C24 121.6(3)
C22 C23 C24 116.9(2)
C25 C24 C23 121.2(3)
C25 C24 H24 119.4
C23 C24 H24 119.4
C24 C25 C20 122.2(2)
C24 C25 H25 118.9
C20 C25 H25 118.9
N3 C26 H26A 109.5
N3 C26 H26B 109.4
H26A C26 H26B 109.5
N3 C26 H26C 109.5
H26A C26 H26C 109.5
H26B C26 H26C 109.5
N3 C27 H27A 109.4
N3 C27 H27B 109.5
H27A C27 H27B 109.5
N3 C27 H27C 109.5
H27A C27 H27C 109.5
H27B C27 H27C 109.5
O2' N1 O1 102.9(8)
O2' N1 O2 31.5(7)
O1 N1 O2 131.4(6)
O2' N1 O1' 114.7(9)
O1 N1 O1' 35.8(5)
O2 N1 O1' 127.3(7)
O2' N1 C1 131.7(8)
O1 N1 C1 117.6(4)
O2 N1 C1 110.2(5)
O1' N1 C1 113.5(6)
C8 N2 C17 107.4(2)
C8 N2 C7 121.8(3)
C17 N2 C7 114.8(2)
C23 N3 C27 121.6(3)
C23 N3 C26 120.5(3)
C27 N3 C26 117.8(3)
O1' O1 N1 80.0(12)
O1' O1 O2' 95.7(13)
N1 O1 O2' 35.9(5)
O2' O2 N1 58.4(15)
C4 O3 C17 116.75(18)
O1 O1' N1 64.2(10)
O2 O2' N1 90.1(17)
O2 O2' O1 127.6(19)
N1 O2' O1 41.2(6)

loop_
_geom_bond_atom_site_label_1
_geom_bond_atom_site_label_2
_geom_bond_distance
C1 C2 1.3900
C1 C6 1.3900
C1 N1 1.457(4)
C2 C3 1.3900
C2 H2 0.9300
C3 C4 1.3900
C3 H3 0.9300
C4 O3 1.339(2)
C4 C5 1.3900
C5 C6 1.3900
C5 C7 1.524(4)
C6 H6 0.9300
C7 N2 1.454(4)
C7 H7A 0.9700
C7 H7B 0.9700
C8 C9 1.381(5)
C8 C13 1.394(5)
C8 N2 1.409(4)
C9 C10 1.391(5)
C9 H9 0.9300
C10 C11 1.363(6)
C10 H10 0.9300
C11 C12 1.386(6)
C11 H11 0.9300
C12 C13 1.384(4)
C12 H12 0.9300
C13 C14 1.510(4)
C14 C15 1.514(5)
C14 C16 1.537(5)
C14 C17 1.560(4)
C15 H15A 0.9600
C15 H15B 0.9600
C15 H15C 0.9600
C16 H16A 0.9600
C16 H16B 0.9600
C16 H16C 0.9600
C17 N2 1.441(4)
C17 O3 1.468(3)
C17 C18 1.490(4)
C18 C19 1.327(4)
C18 H18 0.9300
C19 C20 1.462(4)
C19 H19 0.9300
C20 C21 1.390(4)
C20 C25 1.390(4)
C21 C22 1.374(4)
C21 H21 0.9300
C22 C23 1.394(4)
C22 H22 0.9300
C23 N3 1.375(4)
C23 C24 1.402(4)
C24 C25 1.368(4)
C24 H24 0.9300
C25 H25 0.9300
C26 N3 1.440(4)
C26 H26A 0.9600
C26 H26B 0.9600
C26 H26C 0.9600
C27 N3 1.427(4)
C27 H27A 0.9600
C27 H27B 0.9600
C27 H27C 0.9600
N1 O2' 1.090(13)
N1 O1 1.226(7)
N1 O2 1.279(8)
N1 O1' 1.341(12)
O1 O1' 0.796(10)
O1 O2' 1.813(16)
O2 O2' 0.668(13)
